data_4023766
loop_
_publ_author_name
'Lidaris San Miguel'
'Adam J. Matzger'

_publ_contact_author_address
;Department of Chemistry
930 N. University Ave.
Ann Arbor, MI 48109
;
_publ_contact_author_email matzger@umich.edu
_publ_contact_author_name 'Adam J. Matzger'
_publ_section_title
;
 Regiochemical Effects of Sulfur Oxidation on the Electronic
 and Solid-State Properties of Planarized Oligothiophenes
 Containing Thieno[3,2-b]thiophene Units
;
_journal_name_full 'Journal of Organic Chemistry'
_journal_page_first 7882
_journal_page_last 7888
_journal_paper_doi 10.1021/jo801619q
_journal_volume 73
_journal_year 2008
_chemical_formula_moiety 'C12 H6 O4 S4'
_chemical_formula_sum 'C12 H6 O4 S4'
_chemical_formula_weight 342.41
_chemical_name_common T2O2-O2T2
_chemical_name_systematic
; 
2,2'-bithieno[3,2-b]thiophene 1,1,1',1'-tetraoxide 
;
_space_group_IT_number 14
_symmetry_cell_setting monoclinic
_symmetry_Int_Tables_number 14
_symmetry_space_group_name_Hall '-P 2yab'
_symmetry_space_group_name_H-M 'P 1 21/a 1'
_atom_sites_solution_hydrogens geom
_atom_sites_solution_primary direct
_atom_sites_solution_secondary difmap
_audit_creation_method SHELXL-97
_cell_angle_alpha 90.00
_cell_angle_beta 102.879(2)
_cell_angle_gamma 90.00
_cell_formula_units_Z 2
_cell_length_a 6.09905(15)
_cell_length_b 16.4375(6)
_cell_length_c 6.54633(18)
_cell_measurement_reflns_used 8272
_cell_measurement_temperature 100(2)
_cell_measurement_theta_max 66.6
_cell_measurement_theta_min 6.9
_cell_volume 639.78(3)
_computing_cell_refinement PROCESS-AUTO
_computing_data_collection PROCESS-AUTO
_computing_data_reduction 'CrystalStructure 3.8'
_computing_publication_material 'CrystalStructure 3.8'
_computing_structure_refinement SHELXL
_computing_structure_solution SIR2004'
_diffrn_ambient_temperature 100(2)
_diffrn_detector_area_resol_mean 10.00
_diffrn_measured_fraction_theta_full 0.981
_diffrn_measured_fraction_theta_max 0.982
_diffrn_measurement_device_type 'Rigaku RAXIS-SPIDER'
_diffrn_measurement_method \w
_diffrn_radiation_monochromator graphite
_diffrn_radiation_source 'fine-focus sealed tube'
_diffrn_radiation_type CuK\a
_diffrn_radiation_wavelength 1.54187
_diffrn_reflns_av_R_equivalents 0.0479
_diffrn_reflns_av_sigmaI/netI 0.0280
_diffrn_reflns_limit_h_max 7
_diffrn_reflns_limit_h_min -7
_diffrn_reflns_limit_k_max 19
_diffrn_reflns_limit_k_min -16
_diffrn_reflns_limit_l_max 7
_diffrn_reflns_limit_l_min -7
_diffrn_reflns_number 10639
_diffrn_reflns_theta_full 66.59
_diffrn_reflns_theta_max 66.59
_diffrn_reflns_theta_min 6.94
_exptl_absorpt_coefficient_mu 6.933
_exptl_absorpt_correction_T_max 0.6892
_exptl_absorpt_correction_T_min 0.2961
_exptl_absorpt_correction_type multi-scan
_exptl_absorpt_process_details
; 
 
    Higashi, T. (1995). Program for Absorption Correction.
    Rigaku Corporation, Tokyo, Japan. 
;
_exptl_crystal_colour yellow
_exptl_crystal_density_diffrn 1.777
_exptl_crystal_density_method 'not measured'
_exptl_crystal_description chunk
_exptl_crystal_F_000 348
_exptl_crystal_size_max 0.23
_exptl_crystal_size_mid 0.08
_exptl_crystal_size_min 0.06
_refine_diff_density_max 0.361
_refine_diff_density_min -0.402
_refine_diff_density_rms 0.076
_refine_ls_extinction_coef none
_refine_ls_extinction_expression Fc^*^=kFc[1+0.001xFc^2^\l^3^/sin(2\q)]^-1/4^
_refine_ls_extinction_method SHELXL
_refine_ls_goodness_of_fit_ref 1.084
_refine_ls_hydrogen_treatment riding
_refine_ls_matrix_type full
_refine_ls_number_parameters 93
_refine_ls_number_reflns 1110
_refine_ls_number_restraints 0
_refine_ls_restrained_S_all 1.084
_refine_ls_R_factor_all 0.0349
_refine_ls_R_factor_gt 0.0333
_refine_ls_shift/su_max 0.000
_refine_ls_shift/su_mean 0.000
_refine_ls_structure_factor_coef Fsqd
_refine_ls_weighting_details 'calc w=1/[\s^2^(Fo^2^)+(0.0288P)^2^+1.2717P] where P=(Fo^2^+2Fc^2^)/3'
_refine_ls_weighting_scheme calc
_refine_ls_wR_factor_gt 0.0809
_refine_ls_wR_factor_ref 0.0819
_reflns_number_gt 1038
_reflns_number_total 1110
_reflns_threshold_expression >2sigma(I)
_cod_data_source_file jo801619q_si_003.cif
_cod_data_source_block T2O2-O2T2_compound_3
_cod_original_sg_symbol_H-M 'P 21/a '
_cod_database_code 4023766

loop_
_symmetry_equiv_pos_as_xyz
'x, y, z'
'-x+1/2, y+1/2, -z'
'-x, -y, -z'
'x-1/2, -y-1/2, z'

loop_
_atom_site_label
_atom_site_type_symbol
_atom_site_fract_x
_atom_site_fract_y
_atom_site_fract_z
_atom_site_U_iso_or_equiv
_atom_site_adp_type
_atom_site_occupancy
_atom_site_symmetry_multiplicity
_atom_site_calc_flag
_atom_site_refinement_flags
_atom_site_disorder_assembly
_atom_site_disorder_group
S1 S 0.41868(9) 0.13248(4) 0.02965(9) 0.0135(2) Uani 1 1 d . . .
S2 S 0.79150(9) 0.09062(4) 0.62840(8) 0.0112(2) Uani 1 1 d . . .
O1 O 0.9500(3) 0.15226(11) 0.7222(3) 0.0171(4) Uani 1 1 d . . .
O2 O 0.6956(3) 0.04079(12) 0.7659(3) 0.0170(4) Uani 1 1 d . . .
C1 C 0.2842(4) 0.18399(17) 0.1951(4) 0.0163(6) Uani 1 1 d . . .
H1 H 0.1488 0.2136 0.1475 0.020 Uiso 1 1 calc R . .
C2 C 0.3910(4) 0.17819(17) 0.4021(4) 0.0155(6) Uani 1 1 d . . .
H2 H 0.3414 0.2027 0.5152 0.019 Uiso 1 1 calc R . .
C3 C 0.5859(4) 0.13014(16) 0.4212(4) 0.0122(5) Uani 1 1 d . . .
C4 C 0.6243(4) 0.10051(16) 0.2368(4) 0.0118(5) Uani 1 1 d . . .
C5 C 0.8078(4) 0.04271(16) 0.2551(4) 0.0119(5) Uani 1 1 d . . .
H3 H 0.8507 0.0183 0.1383 0.014 Uiso 1 1 calc R . .
C6 C 0.9108(4) 0.02743(15) 0.4564(4) 0.0120(5) Uani 1 1 d . . .

loop_
_atom_site_aniso_label
_atom_site_aniso_U_11
_atom_site_aniso_U_22
_atom_site_aniso_U_33
_atom_site_aniso_U_23
_atom_site_aniso_U_13
_atom_site_aniso_U_12
S1 0.0130(3) 0.0147(4) 0.0102(3) 0.0009(2) -0.0031(2) 0.0024(2)
S2 0.0121(3) 0.0127(4) 0.0075(3) -0.0001(2) -0.0007(2) 0.0015(2)
O1 0.0186(9) 0.0150(11) 0.0147(9) -0.0023(7) -0.0030(7) -0.0011(8)
O2 0.0188(9) 0.0210(11) 0.0115(8) 0.0024(8) 0.0040(7) 0.0026(8)
C1 0.0139(12) 0.0165(15) 0.0168(13) 0.0021(11) -0.0001(10) 0.0023(11)
C2 0.0161(12) 0.0138(15) 0.0158(12) -0.0007(11) 0.0020(10) 0.0014(10)
C3 0.0119(12) 0.0118(15) 0.0111(12) 0.0014(10) -0.0011(9) -0.0005(10)
C4 0.0132(12) 0.0098(14) 0.0104(12) 0.0000(9) -0.0015(9) -0.0028(9)
C5 0.0116(11) 0.0118(14) 0.0114(11) 0.0005(10) 0.0004(9) -0.0019(10)
C6 0.0124(11) 0.0117(15) 0.0115(11) -0.0005(10) 0.0018(9) -0.0003(10)

loop_
_atom_type_symbol
_atom_type_description
_atom_type_scat_dispersion_real
_atom_type_scat_dispersion_imag
_atom_type_scat_source
C C 0.0181 0.0091 'International Tables Vol C Tables 4.2.6.8 and 6.1.1.4'
H H 0.0000 0.0000 'International Tables Vol C Tables 4.2.6.8 and 6.1.1.4'
O O 0.0492 0.0322 'International Tables Vol C Tables 4.2.6.8 and 6.1.1.4'
S S 0.3331 0.5567 'International Tables Vol C Tables 4.2.6.8 and 6.1.1.4'

loop_
_geom_angle_atom_site_label_1
_geom_angle_atom_site_label_2
_geom_angle_atom_site_label_3
_geom_angle
_geom_angle_site_symmetry_1
_geom_angle_site_symmetry_3
_geom_angle_publ_flag
C4 S1 C1 91.17(12) . . ?
O2 S2 O1 117.58(11) . . ?
O2 S2 C3 112.07(11) . . ?
O1 S2 C3 111.42(11) . . ?
O2 S2 C6 109.96(11) . . ?
O1 S2 C6 110.24(11) . . ?
C3 S2 C6 92.80(11) . . ?
C2 C1 S1 113.6(2) . . ?
C2 C1 H1 123.2 . . ?
S1 C1 H1 123.2 . . ?
C1 C2 C3 109.4(2) . . ?
C1 C2 H2 125.3 . . ?
C3 C2 H2 125.3 . . ?
C4 C3 C2 115.3(2) . . ?
C4 C3 S2 108.47(19) . . ?
C2 C3 S2 136.0(2) . . ?
C3 C4 C5 116.1(2) . . ?
C3 C4 S1 110.48(19) . . ?
C5 C4 S1 132.95(19) . . ?
C6 C5 C4 112.6(2) . . ?
C6 C5 H3 123.7 . . ?
C4 C5 H3 123.7 . . ?
C5 C6 C6 130.8(3) . 3_756 ?
C5 C6 S2 109.75(19) . . ?
C6 C6 S2 119.4(2) 3_756 . ?

loop_
_geom_bond_atom_site_label_1
_geom_bond_atom_site_label_2
_geom_bond_distance
_geom_bond_site_symmetry_2
_geom_bond_publ_flag
S1 C4 1.712(2) . ?
S1 C1 1.720(3) . ?
S2 O2 1.4347(18) . ?
S2 O1 1.4397(18) . ?
S2 C3 1.754(2) . ?
S2 C6 1.801(2) . ?
C1 C2 1.369(3) . ?
C1 H1 0.9500 . ?
C2 C3 1.409(3) . ?
C2 H2 0.9500 . ?
C3 C4 1.370(4) . ?
C4 C5 1.452(3) . ?
C5 C6 1.351(3) . ?
C5 H3 0.9500 . ?
C6 C6 1.430(5) 3_756 ?

loop_
_geom_torsion_atom_site_label_1
_geom_torsion_atom_site_label_2
_geom_torsion_atom_site_label_3
_geom_torsion_atom_site_label_4
_geom_torsion
_geom_torsion_site_symmetry_1
_geom_torsion_site_symmetry_2
_geom_torsion_site_symmetry_3
_geom_torsion_site_symmetry_4
_geom_torsion_publ_flag
C4 S1 C1 C2 0.4(2) . . . . ?
S1 C1 C2 C3 -0.1(3) . . . . ?
C1 C2 C3 C4 -0.3(3) . . . . ?
C1 C2 C3 S2 -174.7(2) . . . . ?
O2 S2 C3 C4 -117.42(19) . . . . ?
O1 S2 C3 C4 108.48(19) . . . . ?
C6 S2 C3 C4 -4.6(2) . . . . ?
O2 S2 C3 C2 57.2(3) . . . . ?
O1 S2 C3 C2 -76.9(3) . . . . ?
C6 S2 C3 C2 170.1(3) . . . . ?
C2 C3 C4 C5 -172.5(2) . . . . ?
S2 C3 C4 C5 3.3(3) . . . . ?
C2 C3 C4 S1 0.6(3) . . . . ?
S2 C3 C4 S1 176.51(13) . . . . ?
C1 S1 C4 C3 -0.6(2) . . . . ?
C1 S1 C4 C5 171.0(3) . . . . ?
C3 C4 C5 C6 0.4(3) . . . . ?
S1 C4 C5 C6 -170.9(2) . . . . ?
C4 C5 C6 C6 176.8(3) . . . 3_756 ?
C4 C5 C6 S2 -3.8(3) . . . . ?
O2 S2 C6 C5 119.60(19) . . . . ?
O1 S2 C6 C5 -109.18(19) . . . . ?
C3 S2 C6 C5 4.9(2) . . . . ?
O2 S2 C6 C6 -60.9(3) . . . 3_756 ?
O1 S2 C6 C6 70.3(3) . . . 3_756 ?
C3 S2 C6 C6 -175.6(3) . . . 3_756 ?
